data_1560312
loop_
_publ_author_name
'Mayer, Robert J.'
'Allihn, Patrick W. A.'
'Hampel, Nathalie'
'Mayer, Peter'
'Sieber, Stephan A.'
'Ofial, Armin R.'

_publ_section_title
;
 Electrophilic reactivities of cyclic enones and \a,\b-unsaturated
 lactones
;
_journal_issue 13
_journal_name_full 'Chemical Science'
_journal_page_first 4850
_journal_page_last 4865
_journal_paper_doi 10.1039/D0SC06628A
_journal_volume 12
_journal_year 2021
_chemical_formula_moiety 'C14 H13 N O2'
_chemical_formula_sum 'C14 H13 N O2'
_chemical_formula_weight 227.25
_chemical_name_common RNH142F1
_space_group_crystal_system monoclinic
_space_group_IT_number 14
_space_group_name_Hall '-P 2ybc'
_space_group_name_H-M_alt 'P 1 21/c 1'
_atom_sites_solution_hydrogens geom
_audit_block_code C14H13NO2_wv638_mayr
_audit_creation_method 'APEX3 v2017.3-0'
_audit_update_record
;
2020-11-13 deposited with the CCDC.	2021-02-09 downloaded from the CCDC.
;
_cell_angle_alpha 90
_cell_angle_beta 97.797(2)
_cell_angle_gamma 90
_cell_formula_units_Z 4
_cell_length_a 11.6656(4)
_cell_length_b 9.4061(4)
_cell_length_c 10.7626(5)
_cell_measurement_reflns_used 3795
_cell_measurement_temperature 112.(2)
_cell_measurement_theta_max 27.0609
_cell_measurement_theta_min 2.7920
_cell_volume 1170.04(8)
_computing_cell_refinement 'SAINT V8.38A (Bruker AXS Inc., 2017)'
_computing_data_collection 'APEX3 v2016.5-0, Bruker AXS (2016)'
_computing_data_reduction 'SAINT V8.38A (Bruker AXS Inc., 2017)'
_computing_molecular_graphics 'shelXle (C.B. Huebschle, rev 833)'
_computing_structure_refinement 'SHELXL-2016/6 (Sheldrick, 2016)'
_computing_structure_solution 'SHELXT 2014/5 (Sheldrick, 2014)'
_diffrn_ambient_temperature 112.(2)
_diffrn_detector_area_resol_mean 7.3910
_diffrn_measured_fraction_theta_full 0.998
_diffrn_measured_fraction_theta_max 0.998
_diffrn_measurement_device 'fixed-chi three-circle diffractometer'
_diffrn_measurement_device_type 'Bruker D8 Venture TXS'
_diffrn_measurement_method 'mix of phi and omega scans'
_diffrn_radiation_monochromator 'focusing mirrors'
_diffrn_radiation_type MoK\a
_diffrn_radiation_wavelength 0.71073
_diffrn_reflns_av_R_equivalents 0.0421
_diffrn_reflns_av_unetI/netI 0.0367
_diffrn_reflns_Laue_measured_fraction_full 0.998
_diffrn_reflns_Laue_measured_fraction_max 0.998
_diffrn_reflns_limit_h_max 14
_diffrn_reflns_limit_h_min -14
_diffrn_reflns_limit_k_max 11
_diffrn_reflns_limit_k_min -11
_diffrn_reflns_limit_l_max 13
_diffrn_reflns_limit_l_min -13
_diffrn_reflns_number 11194
_diffrn_reflns_point_group_measured_fraction_full 0.998
_diffrn_reflns_point_group_measured_fraction_max 0.998
_diffrn_reflns_theta_full 25.242
_diffrn_reflns_theta_max 26.363
_diffrn_reflns_theta_min 3.246
_diffrn_source 'rotating anode (TXS)'
_diffrn_source_current 50
_diffrn_source_power 2.5
_diffrn_source_type 'Bruker TXS'
_diffrn_source_voltage 50
_exptl_absorpt_coefficient_mu 0.087
_exptl_absorpt_correction_T_max 1.00
_exptl_absorpt_correction_T_min 0.92
_exptl_absorpt_correction_type multi-scan
_exptl_absorpt_process_details
;
SADABS-2016/2 - Bruker AXS area detector scaling and absorption correction
;
_exptl_crystal_colour colourless
_exptl_crystal_density_diffrn 1.290
_exptl_crystal_density_method 'not measured'
_exptl_crystal_description block
_exptl_crystal_F_000 480
_exptl_crystal_size_max 0.080
_exptl_crystal_size_mid 0.030
_exptl_crystal_size_min 0.030
_refine_diff_density_max 0.226
_refine_diff_density_min -0.199
_refine_diff_density_rms 0.042
_refine_ls_extinction_method none
_refine_ls_goodness_of_fit_ref 1.032
_refine_ls_hydrogen_treatment constr
_refine_ls_matrix_type full
_refine_ls_number_parameters 154
_refine_ls_number_reflns 2388
_refine_ls_number_restraints 0
_refine_ls_restrained_S_all 1.032
_refine_ls_R_factor_all 0.0622
_refine_ls_R_factor_gt 0.0434
_refine_ls_shift/su_max 0.000
_refine_ls_shift/su_mean 0.000
_refine_ls_structure_factor_coef Fsqd
_refine_ls_weighting_details 'w=1/[\s^2^(Fo^2^)+(0.0360P)^2^+0.5952P] where P=(Fo^2^+2Fc^2^)/3'
_refine_ls_weighting_scheme calc
_refine_ls_wR_factor_gt 0.0933
_refine_ls_wR_factor_ref 0.1005
_reflns_Friedel_coverage 0.000
_reflns_number_gt 1856
_reflns_number_total 2388
_reflns_threshold_expression 'I > 2\s(I)'
_cod_data_source_file d0sc06628a2.cif
_cod_data_source_block wv638
_cod_depositor_comments
;
The following automatic conversions were performed:

data item '_exptl_absorpt_correction_type' value 'Multi-Scan' was
changed to 'multi-scan' in accordance with the
/home/data/users/saulius/crontab/automatic-downloads/rss-feeds/RSC/lib/dictionaries/cif_core.dic
dictionary named 'cif_core.dic' version 2.4.2 last updated on
2011-04-26.

Automatic conversion script
Id: cif_fix_values 7556 2019-12-06 15:28:31Z antanas 

 Adding full bibliography for 1560309--1560315.cif.
;
_cod_database_code 1560312
_shelx_estimated_absorpt_t_min 0.993
_shelx_estimated_absorpt_t_max 0.997
_shelx_space_group_comment
;
The symmetry employed for this shelxl refinement is uniquely defined
by the following loop, which should always be used as a source of
symmetry information in preference to the above space-group names.
They are only intended as comments.
;

loop_
_space_group_symop_operation_xyz
'x, y, z'
'-x, y+1/2, -z+1/2'
'-x, -y, -z'
'x, -y-1/2, z-1/2'

loop_
_atom_site_label
_atom_site_type_symbol
_atom_site_fract_x
_atom_site_fract_y
_atom_site_fract_z
_atom_site_U_iso_or_equiv
_atom_site_adp_type
_atom_site_occupancy
_atom_site_site_symmetry_order
_atom_site_calc_flag
_atom_site_refinement_flags_posn
_atom_site_refinement_flags_adp
_atom_site_refinement_flags_occupancy
_atom_site_disorder_assembly
_atom_site_disorder_group
O1 O -0.05132(10) 0.36380(13) 0.39951(11) 0.0268(3) Uani 1 1 d . . . . .
O2 O 0.02727(11) 0.52940(13) 0.29661(11) 0.0289(3) Uani 1 1 d . . . . .
N1 N 0.66389(13) 0.36602(18) 0.95272(14) 0.0318(4) Uani 1 1 d . . . . .
C1 C 0.15686(14) 0.35263(17) 0.39032(15) 0.0205(4) Uani 1 1 d . . . . .
C2 C 0.24985(15) 0.4006(2) 0.31534(16) 0.0255(4) Uani 1 1 d . . . . .
H2A H 0.311817 0.331844 0.303840 0.031 Uiso 1 1 calc R U . . .
H2B H 0.226531 0.463335 0.242449 0.031 Uiso 1 1 calc R U . . .
C3 C 0.24952(14) 0.46241(18) 0.44309(15) 0.0222(4) Uani 1 1 d . . . . .
H3 H 0.219949 0.562243 0.442147 0.027 Uiso 1 1 calc R U . . .
C4 C 0.04119(14) 0.42045(18) 0.35694(15) 0.0217(4) Uani 1 1 d . . . . .
C5 C 0.16002(14) 0.20441(17) 0.44420(16) 0.0227(4) Uani 1 1 d . . . . .
H5A H 0.238126 0.183476 0.488708 0.027 Uiso 1 1 calc R U . . .
H5B H 0.141863 0.133913 0.376066 0.027 Uiso 1 1 calc R U . . .
C6 C 0.07108(15) 0.19565(18) 0.53474(16) 0.0257(4) Uani 1 1 d . . . . .
H6A H 0.071592 0.099301 0.571842 0.031 Uiso 1 1 calc R U . . .
H6B H 0.090027 0.265174 0.603517 0.031 Uiso 1 1 calc R U . . .
C7 C -0.04614(15) 0.22745(18) 0.46444(17) 0.0278(4) Uani 1 1 d . . . . .
H7A H -0.067538 0.151045 0.402345 0.033 Uiso 1 1 calc R U . . .
H7B H -0.103721 0.227239 0.524069 0.033 Uiso 1 1 calc R U . . .
C8 C 0.33718(14) 0.42991(17) 0.55293(15) 0.0206(4) Uani 1 1 d . . . . .
C9 C 0.43804(15) 0.35389(18) 0.54323(16) 0.0247(4) Uani 1 1 d . . . . .
H9 H 0.449621 0.314697 0.464536 0.030 Uiso 1 1 calc R U . . .
C10 C 0.52159(15) 0.33433(18) 0.64571(16) 0.0242(4) Uani 1 1 d . . . . .
H10 H 0.590046 0.282517 0.637412 0.029 Uiso 1 1 calc R U . . .
C11 C 0.50463(14) 0.39121(17) 0.76127(15) 0.0210(4) Uani 1 1 d . . . . .
C12 C 0.40296(15) 0.46443(18) 0.77374(16) 0.0241(4) Uani 1 1 d . . . . .
H12 H 0.390563 0.501262 0.853016 0.029 Uiso 1 1 calc R U . . .
C13 C 0.32038(14) 0.48320(18) 0.67047(16) 0.0232(4) Uani 1 1 d . . . . .
H13 H 0.251119 0.533040 0.679320 0.028 Uiso 1 1 calc R U . . .
C14 C 0.59359(15) 0.37645(18) 0.86744(16) 0.0237(4) Uani 1 1 d . . . . .

loop_
_atom_site_aniso_label
_atom_site_aniso_U_11
_atom_site_aniso_U_22
_atom_site_aniso_U_33
_atom_site_aniso_U_23
_atom_site_aniso_U_13
_atom_site_aniso_U_12
O1 0.0201(6) 0.0295(7) 0.0302(7) 0.0009(5) 0.0014(5) 0.0030(5)
O2 0.0326(7) 0.0306(7) 0.0227(7) 0.0064(5) 0.0003(5) 0.0083(6)
N1 0.0241(8) 0.0455(10) 0.0256(9) 0.0017(7) 0.0025(7) -0.0017(7)
C1 0.0197(8) 0.0231(8) 0.0183(8) -0.0018(7) 0.0017(6) 0.0026(7)
C2 0.0232(9) 0.0342(10) 0.0194(9) 0.0021(7) 0.0039(7) 0.0014(7)
C3 0.0221(8) 0.0214(8) 0.0229(9) 0.0010(7) 0.0020(7) -0.0014(7)
C4 0.0227(9) 0.0266(9) 0.0149(8) -0.0041(7) -0.0003(6) 0.0019(7)
C5 0.0213(9) 0.0210(8) 0.0243(9) -0.0021(7) -0.0023(7) 0.0022(7)
C6 0.0320(10) 0.0211(8) 0.0236(9) 0.0013(7) 0.0022(7) -0.0030(7)
C7 0.0256(9) 0.0248(9) 0.0337(10) -0.0010(8) 0.0062(8) -0.0033(7)
C8 0.0207(8) 0.0187(8) 0.0221(9) 0.0003(7) 0.0015(7) -0.0040(7)
C9 0.0262(9) 0.0261(9) 0.0214(9) -0.0039(7) 0.0024(7) 0.0016(7)
C10 0.0205(9) 0.0249(9) 0.0270(10) -0.0011(7) 0.0030(7) 0.0018(7)
C11 0.0201(8) 0.0217(8) 0.0208(9) 0.0023(7) 0.0016(7) -0.0044(7)
C12 0.0253(9) 0.0273(9) 0.0200(9) -0.0030(7) 0.0047(7) -0.0013(7)
C13 0.0197(8) 0.0241(9) 0.0256(9) -0.0018(7) 0.0028(7) 0.0022(7)
C14 0.0220(9) 0.0269(9) 0.0232(9) 0.0008(7) 0.0066(7) -0.0022(7)

loop_
_atom_type_symbol
_atom_type_description
_atom_type_scat_dispersion_real
_atom_type_scat_dispersion_imag
_atom_type_scat_source
C C 0.0033 0.0016 'International Tables Vol C Tables 4.2.6.8 and 6.1.1.4'
H H 0.0000 0.0000 'International Tables Vol C Tables 4.2.6.8 and 6.1.1.4'
N N 0.0061 0.0033 'International Tables Vol C Tables 4.2.6.8 and 6.1.1.4'
O O 0.0106 0.0060 'International Tables Vol C Tables 4.2.6.8 and 6.1.1.4'

loop_
_geom_angle_atom_site_label_1
_geom_angle_atom_site_label_2
_geom_angle_atom_site_label_3
_geom_angle
_geom_angle_site_symmetry_1
_geom_angle_site_symmetry_3
_geom_angle_publ_flag
C4 O1 C7 122.09(13) . . ?
C4 C1 C2 115.89(14) . . ?
C4 C1 C5 117.51(14) . . ?
C2 C1 C5 120.06(14) . . ?
C4 C1 C3 111.55(14) . . ?
C2 C1 C3 58.56(11) . . ?
C5 C1 C3 119.78(14) . . ?
C3 C2 C1 62.06(11) . . ?
C3 C2 H2A 117.6 . . ?
C1 C2 H2A 117.6 . . ?
C3 C2 H2B 117.6 . . ?
C1 C2 H2B 117.6 . . ?
H2A C2 H2B 114.6 . . ?
C8 C3 C2 124.39(15) . . ?
C8 C3 C1 121.74(14) . . ?
C2 C3 C1 59.38(11) . . ?
C8 C3 H3 113.6 . . ?
C2 C3 H3 113.6 . . ?
C1 C3 H3 113.6 . . ?
O2 C4 O1 117.66(15) . . ?
O2 C4 C1 122.79(16) . . ?
O1 C4 C1 119.48(14) . . ?
C1 C5 C6 108.28(14) . . ?
C1 C5 H5A 110.0 . . ?
C6 C5 H5A 110.0 . . ?
C1 C5 H5B 110.0 . . ?
C6 C5 H5B 110.0 . . ?
H5A C5 H5B 108.4 . . ?
C7 C6 C5 108.71(14) . . ?
C7 C6 H6A 109.9 . . ?
C5 C6 H6A 109.9 . . ?
C7 C6 H6B 109.9 . . ?
C5 C6 H6B 109.9 . . ?
H6A C6 H6B 108.3 . . ?
O1 C7 C6 113.13(14) . . ?
O1 C7 H7A 109.0 . . ?
C6 C7 H7A 109.0 . . ?
O1 C7 H7B 109.0 . . ?
C6 C7 H7B 109.0 . . ?
H7A C7 H7B 107.8 . . ?
C9 C8 C13 118.37(15) . . ?
C9 C8 C3 122.89(15) . . ?
C13 C8 C3 118.68(15) . . ?
C10 C9 C8 121.34(16) . . ?
C10 C9 H9 119.3 . . ?
C8 C9 H9 119.3 . . ?
C9 C10 C11 119.44(16) . . ?
C9 C10 H10 120.3 . . ?
C11 C10 H10 120.3 . . ?
C10 C11 C12 120.12(15) . . ?
C10 C11 C14 119.76(15) . . ?
C12 C11 C14 120.11(15) . . ?
C13 C12 C11 119.74(15) . . ?
C13 C12 H12 120.1 . . ?
C11 C12 H12 120.1 . . ?
C12 C13 C8 120.95(16) . . ?
C12 C13 H13 119.5 . . ?
C8 C13 H13 119.5 . . ?
N1 C14 C11 179.2(2) . . ?

loop_
_geom_bond_atom_site_label_1
_geom_bond_atom_site_label_2
_geom_bond_distance
_geom_bond_site_symmetry_2
_geom_bond_publ_flag
O1 C4 1.339(2) . ?
O1 C7 1.458(2) . ?
O2 C4 1.212(2) . ?
N1 C14 1.149(2) . ?
C1 C4 1.492(2) . ?
C1 C2 1.506(2) . ?
C1 C5 1.508(2) . ?
C1 C3 1.546(2) . ?
C2 C3 1.493(2) . ?
C2 H2A 0.9900 . ?
C2 H2B 0.9900 . ?
C3 C8 1.486(2) . ?
C3 H3 1.0000 . ?
C5 C6 1.519(2) . ?
C5 H5A 0.9900 . ?
C5 H5B 0.9900 . ?
C6 C7 1.500(2) . ?
C6 H6A 0.9900 . ?
C6 H6B 0.9900 . ?
C7 H7A 0.9900 . ?
C7 H7B 0.9900 . ?
C8 C9 1.393(2) . ?
C8 C13 1.399(2) . ?
C9 C10 1.382(2) . ?
C9 H9 0.9500 . ?
C10 C11 1.393(2) . ?
C10 H10 0.9500 . ?
C11 C12 1.394(2) . ?
C11 C14 1.442(2) . ?
C12 C13 1.380(2) . ?
C12 H12 0.9500 . ?
C13 H13 0.9500 . ?

loop_
_geom_torsion_atom_site_label_1
_geom_torsion_atom_site_label_2
_geom_torsion_atom_site_label_3
_geom_torsion_atom_site_label_4
_geom_torsion
_geom_torsion_site_symmetry_1
_geom_torsion_site_symmetry_2
_geom_torsion_site_symmetry_3
_geom_torsion_site_symmetry_4
_geom_torsion_publ_flag
C4 C1 C2 C3 100.48(16) . . . . ?
C5 C1 C2 C3 -108.59(17) . . . . ?
C1 C2 C3 C8 109.62(17) . . . . ?
C4 C1 C3 C8 138.08(16) . . . . ?
C2 C1 C3 C8 -113.93(18) . . . . ?
C5 C1 C3 C8 -4.9(2) . . . . ?
C4 C1 C3 C2 -107.99(16) . . . . ?
C5 C1 C3 C2 109.06(17) . . . . ?
C7 O1 C4 O2 175.09(15) . . . . ?
C7 O1 C4 C1 -8.0(2) . . . . ?
C2 C1 C4 O2 -17.2(2) . . . . ?
C5 C1 C4 O2 -168.85(15) . . . . ?
C3 C1 C4 O2 47.3(2) . . . . ?
C2 C1 C4 O1 166.06(14) . . . . ?
C5 C1 C4 O1 14.4(2) . . . . ?
C3 C1 C4 O1 -129.51(15) . . . . ?
C4 C1 C5 C6 -40.39(19) . . . . ?
C2 C1 C5 C6 169.13(14) . . . . ?
C3 C1 C5 C6 100.43(17) . . . . ?
C1 C5 C6 C7 59.85(18) . . . . ?
C4 O1 C7 C6 29.4(2) . . . . ?
C5 C6 C7 O1 -55.47(19) . . . . ?
C2 C3 C8 C9 9.5(2) . . . . ?
C1 C3 C8 C9 81.9(2) . . . . ?
C2 C3 C8 C13 -173.40(16) . . . . ?
C1 C3 C8 C13 -100.99(19) . . . . ?
C13 C8 C9 C10 -1.8(2) . . . . ?
C3 C8 C9 C10 175.30(16) . . . . ?
C8 C9 C10 C11 0.2(3) . . . . ?
C9 C10 C11 C12 1.4(2) . . . . ?
C9 C10 C11 C14 -177.37(16) . . . . ?
C10 C11 C12 C13 -1.5(2) . . . . ?
C14 C11 C12 C13 177.29(16) . . . . ?
C11 C12 C13 C8 -0.1(3) . . . . ?
C9 C8 C13 C12 1.7(2) . . . . ?
C3 C8 C13 C12 -175.50(15) . . . . ?
